data_8107714
loop_
_publ_author_name
'Schmitt, Bonell'
'Gerber, Thomas I. A.'
'Hosten, Eric C.'
'Betz, Richard'

_publ_section_title
;
 Crystal structure of
 fac-tricarbonyl-chlorido-bis(para-N&#x2019;,N&#x2019;-dimethyl-\k-
 N-pyridyl)rhenium(I) toluene (1:1), C24H28ClN4O3Re
;
_journal_issue 1
_journal_name_full 'Zeitschrift f\"ur Kristallographie - New Crystal Structures'
_journal_page_first 56
_journal_page_last 58
_journal_paper_doi 10.1515/ncrs-2014-0236
_journal_volume 230
_journal_year 2015
_chemical_formula_sum 'C24 H28 Cl N4 O3 Re'
_chemical_formula_weight 642.163
_space_group_IT_number 14
_space_group_name_Hall '-P 2yn'
_space_group_name_H-M_alt 'P 1 21/n 1'
_symmetry_cell_setting monoclinic
_symmetry_Int_Tables_number 14
_symmetry_space_group_name_Hall '-P 2yn'
_symmetry_space_group_name_H-M 'P 1 21/n 1'
_cell_angle_alpha 90.
_cell_angle_beta 109.082(1)
_cell_angle_gamma 90.
_cell_formula_units_Z 4
_cell_length_a 9.9185(3)
_cell_length_b 27.2560(7)
_cell_length_c 10.0375(2)
_cell_volume 2564.42(11)
_diffrn_ambient_temperature 200
_diffrn_radiation_probe x-ray
_diffrn_radiation_type MoK\a
_diffrn_radiation_wavelength 0.71073
_exptl_absorpt_coefficient_mu 4.874
_exptl_crystal_density_diffrn 1.663
_exptl_crystal_density_method 'Not Measured'
_exptl_crystal_F_000 1264
_refine_ls_number_parameters 319
_refine_ls_number_reflns 5688
_refine_ls_R_factor_gt 0.0471
_refine_ls_wR_factor_gt 0.0886
_cod_data_source_file Z-2015-056.cif
_cod_data_source_block 1
_cod_depositor_comments
;
Probably an error on atomic coordinates of H(27B)
since it appears not connected and y = z = 0.3798
;
_cod_original_sg_symbol_H-M 'P 21/n'
_cod_database_code 8107714

loop_
_space_group_symop_id
_space_group_symop_operation_xyz
1 x,y,z
2 1/2-x,1/2+y,1/2-z
3 -x,-y,-z
4 1/2+x,1/2-y,1/2+z

loop_
_atom_site_aniso_label
_atom_site_aniso_U_11
_atom_site_aniso_U_22
_atom_site_aniso_U_33
_atom_site_aniso_U_23
_atom_site_aniso_U_13
_atom_site_aniso_U_12
Re1 0.0340(1) 0.0358(1) 0.0332(1) -0.0010(1) 0.0073(1) -0.0037(1)
O1 0.077(4) 0.086(4) 0.071(4) -0.010(3) 0.046(3) -0.008(3)
O2 0.053(3) 0.041(3) 0.058(3) 0.005(2) 0.009(2) -0.010(2)
O3 0.043(6) 0.052(6) 0.066(7) -0.001(5) -0.003(6) -0.010(6)
O4 0.047(8) 0.070(8) 0.043(8) 0.001(8) -0.005(6) -0.021(7)
N11 0.033(2) 0.031(2) 0.035(2) -0.001(2) 0.005(2) -0.008(2)
N12 0.042(3) 0.046(3) 0.036(3) 0.002(2) 0.013(2) 0.001(2)
N21 0.026(2) 0.041(3) 0.031(2) -0.007(2) 0.007(2) -0.004(2)
N22 0.053(3) 0.035(3) 0.063(4) -0.002(3) 0.023(3) 0.000(2)
C1 0.044(3) 0.043(3) 0.045(4) -0.001(3) 0.010(3) -0.005(3)
Cl(1) 0.034(3) 0.045(2) 0.035(3) -0.004(2) 0.001(2) -0.007(2)
C2 0.026(3) 0.046(3) 0.037(3) -0.003(3) 0.007(2) -0.005(2)
Cl(2) 0.044(4) 0.037(2) 0.049(4) -0.001(2) 0.007(3) -0.002(3)
C3 0.050(10) 0.029(6) 0.044(9) 0.003(7) 0.010(7) 0.003(7)
C4 0.040(10) 0.036(7) 0.027(9) 0.004(7) 0.006(8) -0.020(10)
C11 0.031(3) 0.048(3) 0.041(3) -0.008(3) 0.008(2) -0.011(2)
C12 0.037(3) 0.042(3) 0.037(3) -0.008(3) 0.009(2) -0.008(2)
C13 0.039(3) 0.029(3) 0.032(3) 0.007(2) 0.009(2) 0.002(2)
C14 0.031(3) 0.035(3) 0.037(3) 0.006(2) 0.009(2) 0.000(2)
C15 0.034(3) 0.033(3) 0.033(3) -0.005(2) 0.005(2) -0.004(2)
C16 0.042(3) 0.067(5) 0.050(4) 0.008(3) 0.019(3) 0.005(3)
C17 0.063(4) 0.060(4) 0.043(4) -0.010(3) 0.022(3) 0.001(3)
C21 0.036(3) 0.040(3) 0.034(3) -0.005(2) 0.008(2) 0.000(2)
C22 0.033(3) 0.043(3) 0.036(3) 0.005(2) 0.013(2) 0.001(2)
C23 0.030(3) 0.036(3) 0.050(3) -0.002(3) 0.020(2) 0.003(2)
C24 0.041(3) 0.040(3) 0.040(3) -0.012(3) 0.015(3) -0.003(3)
C25 0.041(3) 0.044(3) 0.030(3) -0.006(2) 0.012(2) -0.003(3)
C26 0.060(4) 0.043(4) 0.076(5) 0.015(4) 0.025(4) 0.002(3)
C27 0.095(6) 0.036(4) 0.090(6) -0.015(4) 0.039(5) -0.007(4)
C31 0.087(6) 0.059(5) 0.035(3) -0.002(3) 0.021(4) -0.017(4)
C32 0.050(4) 0.076(5) 0.049(4) -0.003(4) 0.017(3) 0.016(4)
C33 0.044(4) 0.103(7) 0.065(5) -0.008(5) 0.016(4) -0.020(4)
C34 0.095(7) 0.058(5) 0.071(5) -0.012(4) 0.038(5) -0.016(5)
C35 0.064(5) 0.086(7) 0.072(6) -0.001(5) 0.027(4) 0.019(5)
C36 0.034(3) 0.096(6) 0.056(4) 0.007(4) 0.015(3) 0.012(4)
C37 0.170(10) 0.062(6) 0.063(6) -0.003(5) 0.022(6) -0.027(6)

loop_
_atom_site_label
_atom_site_type_symbol
_atom_site_thermal_displace_type
_atom_site_fract_x
_atom_site_fract_y
_atom_site_fract_z
_atom_site_occupancy
_atom_site_U_iso_or_equiv
_atom_site_calc_flag
_atom_site_refinement_flags
_atom_site_disorder_assembly
_atom_site_disorder_group
Re1 Re Uani 0.64906(2) 0.08652(1) 0.74295(2) 1.000 0.0352(1) . . . .
O1 O Uani 0.4984(6) 0.1078(2) 0.9585(6) 1.000 0.073(2) . . . .
O2 O Uani 0.6268(5) -0.0221(2) 0.8100(5) 1.000 0.0529(17) . . . .
O3 O Uani 0.3460(10) 0.0855(4) 0.5270(10) 0.550 0.059(4) . . . .
O4 O Uani 0.9410(10) 0.0900(6) 0.977(2) 0.450 0.058(5) . . . .
N11 N Uani 0.7456(5) 0.0697(2) 0.5790(5) 1.000 0.0345(12) . . . .
N12 N Uani 0.9235(5) 0.0270(2) 0.2711(5) 1.000 0.0413(17) . . . .
N21 N Uani 0.6813(4) 0.1635(2) 0.6942(5) 1.000 0.0332(14) . . . .
N22 N Uani 0.7318(6) 0.3108(2) 0.5975(6) 1.000 0.0494(19) . . . .
C1 C Uani 0.5575(7) 0.1012(2) 0.8795(7) 1.000 0.0451(19) . . . .
Cl(1) Cl Uani 0.8899(4) 0.0898(2) 0.9164(5) 0.550 0.0405(16) . . . .
C2 C Uani 0.6323(5) 0.0185(2) 0.7828(6) 1.000 0.0371(17) . . . .
Cl(2) Cl Uani 0.4165(6) 0.0908(2) 0.5548(6) 0.450 0.045(2) . . . .
C3 C Uani 0.464(2) 0.0852(7) 0.609(2) 0.550 0.042(5) . . . .
C4 C Uani 0.829(2) 0.0876(8) 0.885(2) 0.450 0.036(5) . . . .
C11 C Uani 0.6736(6) 0.0428(2) 0.4649(6) 1.000 0.0409(17) . . . .
C12 C Uani 0.7287(6) 0.0286(2) 0.3625(6) 1.000 0.0394(17) . . . .
C13 C Uani 0.8680(6) 0.0410(2) 0.3706(6) 1.000 0.0340(17) . . . .
C14 C Uani 0.9436(6) 0.0693(2) 0.4902(6) 1.000 0.0349(17) . . . .
C15 C Uani 0.8801(6) 0.0820(2) 0.5862(6) 1.000 0.0348(17) . . . .
C16 C Uani 1.0663(7) 0.0411(3) 0.2791(7) 1.000 0.052(2) . . . .
C17 C Uani 0.8420(8) -0.0035(3) 0.1531(7) 1.000 0.054(2) . . . .
C21 C Uani 0.6471(6) 0.1800(2) 0.5607(6) 1.000 0.0375(17) . . . .
C22 C Uani 0.6625(6) 0.2276(2) 0.5251(6) 1.000 0.0369(17) . . . .
C23 C Uani 0.7175(6) 0.2635(2) 0.6289(6) 1.000 0.0370(17) . . . .
C24 C Uani 0.7556(6) 0.2459(2) 0.7687(6) 1.000 0.0399(17) . . . .
C25 C Uani 0.7372(6) 0.1976(2) 0.7946(6) 1.000 0.0382(17) . . . .
C26 C Uani 0.6908(8) 0.3270(3) 0.4520(8) 1.000 0.059(3) . . . .
C27 C Uani 0.7860(10) 0.3471(3) 0.7081(9) 1.000 0.072(3) . . . .
C31 C Uani 0.2416(5) 0.2903(2) 0.6758(5) 1.000 0.060(3) . . . .
C32 C Uani 0.0996(4) 0.2762(2) 0.6187(5) 1.000 0.058(3) . . . .
C33 C Uani 0.0657(4) 0.2282(2) 0.5736(5) 1.000 0.071(3) . . . .
C34 C Uani 0.1737(6) 0.1943(2) 0.5856(6) 1.000 0.072(3) . . . .
C35 C Uani 0.3157(5) 0.2084(2) 0.6427(6) 1.000 0.073(3) . . . .
C36 C Uani 0.3497(4) 0.2564(2) 0.6878(5) 1.000 0.062(3) . . . .
C37 C Uani 0.2810(10) 0.3409(3) 0.7260(10) 1.000 0.102(4) . . . .
H11 H Uiso 0.57880 0.03320 0.45510 1.000 0.0490 . . . .
H12 H Uiso 0.67130 0.01000 0.28460 1.000 0.0470 . . . .
H14 H Uiso 1.03880 0.07930 0.50320 1.000 0.0420 . . . .
H15 H Uiso 0.93430 0.10110 0.66460 1.000 0.0410 . . . .
H16A H Uiso 1.07320 0.07690 0.27880 1.000 0.0780 . . . .
H16B H Uiso 1.08800 0.02770 0.19780 1.000 0.0780 . . . .
H16C H Uiso 1.13460 0.02810 0.36620 1.000 0.0780 . . . .
H17A H Uiso 0.81080 -0.03340 0.18890 1.000 0.0810 . . . .
H17B H Uiso 0.90200 -0.01230 0.09620 1.000 0.0810 . . . .
H17C H Uiso 0.75840 0.01470 0.09470 1.000 0.0810 . . . .
H21 H Uiso 0.60990 0.15710 0.48650 1.000 0.0450 . . . .
H22 H Uiso 0.63540 0.23650 0.42850 1.000 0.0440 . . . .
H24 H Uiso 0.79420 0.26790 0.84530 1.000 0.0480 . . . .
H25 H Uiso 0.76580 0.18730 0.89020 1.000 0.0460 . . . .
H26A H Uiso 0.74970 0.31030 0.40440 1.000 0.0880 . . . .
H26B H Uiso 0.70480 0.36250 0.44930 1.000 0.0880 . . . .
H26C H Uiso 0.59010 0.31910 0.40410 1.000 0.0880 . . . .
H27A H Uiso 0.72840 0.34630 0.77130 1.000 0.1070 . . . .
H27C H Uiso 0.88540 0.33970 0.76190 1.000 0.1070 . . . .
H32 H Uiso 0.02580 0.29930 0.61050 1.000 0.0700 . . . .
H33 H Uiso -0.03130 0.21850 0.53460 1.000 0.0850 . . . .
H34 H Uiso 0.15050 0.16140 0.55480 1.000 0.0870 . . . .
H35 H Uiso 0.38950 0.18520 0.65090 1.000 0.0880 . . . .
H36 H Uiso 0.44670 0.26610 0.72680 1.000 0.0740 . . . .
H37A H Uiso 0.19480 0.36060 0.71010 1.000 0.1550 . . . .
H37B H Uiso 0.34000 0.35540 0.67430 1.000 0.1550 . . . .
H37C H Uiso 0.33570 0.34030 0.82700 1.000 0.1550 . . . .
H27B H Uiso 0.77960 0.37980 0.37980 1.000 0.1070 . . . .

loop_
_atom_type_symbol
_atom_type_description
_atom_type_scat_dispersion_real
_atom_type_scat_dispersion_imag
_atom_type_scat_source
C C 0.0033 0.0016 ' International Tables Vol C Tables 4.2.6.8 and 6.1.1.4'
H H 0.0000 0.0000 ' International Tables Vol C Tables 4.2.6.8 and 6.1.1.4'
N N 0.0061 0.0033 ' International Tables Vol C Tables 4.2.6.8 and 6.1.1.4'
O O 0.0106 0.0060 ' International Tables Vol C Tables 4.2.6.8 and 6.1.1.4'
Re Re -1.0185 7.2310 ' International Tables Vol C Tables 4.2.6.8 and 6.1.1.4'

loop_
_geom_angle_atom_site_label_1
_geom_angle_atom_site_label_2
_geom_angle_atom_site_label_3
_geom_angle
_geom_angle_site_symmetry_1
_geom_angle_site_symmetry_2
_geom_angle_site_symmetry_3
_geom_angle_publ_flag
N11 Re1 N21 84.39(19) . . . yes
N11 Re1 C1 177.6(2) . . . yes
N11 Re1 Cl(1) 88.72(17) . . . yes
N11 Re1 C2 92.5(2) . . . yes
N11 Re1 C3 91.3(6) . . . yes
N11 Re1 Cl(2) 87.93(19) . . . yes
N11 Re1 C4 91.9(6) . . . yes
N21 Re1 C1 95.6(2) . . . yes
N21 Re1 Cl(1) 86.82(17) . . . yes
N21 Re1 C2 176.2(2) . . . yes
N21 Re1 C3 92.2(6) . . . yes
N21 Re1 Cl(2) 87.25(17) . . . yes
N21 Re1 C4 89.0(7) . . . yes
C1 Re1 Cl(1) 93.7(2) . . . yes
C1 Re1 C2 87.7(2) . . . yes
C1 Re1 C3 86.3(6) . . . yes
C1 Re1 Cl(2) 89.7(3) . . . yes
C1 Re1 C4 90.5(6) . . . yes
Cl(1) Re1 C2 91.0(2) . . . yes
Cl(1) Re1 C3 179.0(6) . . . yes
C2 Re1 C3 90.0(6) . . . yes
C2 Re1 Cl(2) 94.7(2) . . . yes
C2 Re1 C4 89.0(7) . . . yes
Cl(2) Re1 C4 176.3(7) . . . yes
Re1 N11 C11 120.5(4) . . . yes
Re1 N11 C15 124.7(4) . . . yes
C11 N11 C15 114.7(5) . . . yes
C13 N12 C16 121.1(5) . . . yes
C13 N12 C17 120.9(6) . . . yes
C16 N12 C17 118.1(5) . . . yes
Re1 N21 C21 122.1(4) . . . yes
Re1 N21 C25 123.0(4) . . . yes
C21 N21 C25 114.9(5) . . . yes
C23 N22 C26 120.7(6) . . . yes
C23 N22 C27 121.0(6) . . . yes
C26 N22 C27 118.3(6) . . . yes
Re1 C1 O1 176.3(6) . . . yes
Re1 C2 O2 177.7(5) . . . yes
Re1 C3 O3 177.9(13) . . . yes
Re1 C4 O4 177.3(16) . . . yes
N11 C11 C12 124.1(6) . . . yes
C11 C12 C13 121.2(5) . . . no
N12 C13 C12 121.7(5) . . . yes
N12 C13 C14 123.5(6) . . . yes
C12 C13 C14 114.8(5) . . . no
C13 C14 C15 120.0(6) . . . no
N11 C15 C14 125.2(5) . . . yes
N21 C21 C22 124.3(5) . . . yes
C21 C22 C23 121.1(5) . . . no
N22 C23 C22 122.6(5) . . . yes
N22 C23 C24 122.9(5) . . . yes
C22 C23 C24 114.4(5) . . . no
C23 C24 C25 120.5(5) . . . no
N21 C25 C24 124.7(5) . . . yes
N11 C11 H11 118.00 . . . no
C12 C11 H11 118.00 . . . no
C11 C12 H12 119.00 . . . no
C13 C12 H12 119.00 . . . no
C13 C14 H14 120.00 . . . no
C15 C14 H14 120.00 . . . no
N11 C15 H15 117.00 . . . no
C14 C15 H15 117.00 . . . no
N12 C16 H16A 109.00 . . . no
N12 C16 H16B 109.00 . . . no
N12 C16 H16C 109.00 . . . no
H16A C16 H16B 110.00 . . . no
H16A C16 H16C 110.00 . . . no
H16B C16 H16C 109.00 . . . no
N12 C17 H17A 110.00 . . . no
N12 C17 H17B 109.00 . . . no
N12 C17 H17C 109.00 . . . no
H17A C17 H17B 110.00 . . . no
H17A C17 H17C 109.00 . . . no
H17B C17 H17C 109.00 . . . no
N21 C21 H21 118.00 . . . no
C22 C21 H21 118.00 . . . no
C21 C22 H22 119.00 . . . no
C23 C22 H22 119.00 . . . no
C23 C24 H24 120.00 . . . no
C25 C24 H24 120.00 . . . no
N21 C25 H25 118.00 . . . no
C24 C25 H25 118.00 . . . no
N22 C26 H26A 110.00 . . . no
N22 C26 H26B 109.00 . . . no
N22 C26 H26C 109.00 . . . no
H26A C26 H26B 109.00 . . . no
H26A C26 H26C 109.00 . . . no
H26B C26 H26C 110.00 . . . no
N22 C27 H27A 109.00 . . . no
N22 C27 H27C 110.00 . . . no
H27A C27 H27C 109.00 . . . no
C32 C31 C36 120.1(5) . . . no
C32 C31 C37 121.2(6) . . . no
C36 C31 C37 118.7(6) . . . no
C31 C32 C33 120.0(4) . . . no
C32 C33 C34 120.0(4) . . . no
C33 C34 C35 120.0(5) . . . no
C34 C35 C36 120.0(5) . . . no
C31 C36 C35 120.0(4) . . . no
C31 C32 H32 120.00 . . . no
C33 C32 H32 120.00 . . . no
C32 C33 H33 120.00 . . . no
C34 C33 H33 120.00 . . . no
C33 C34 H34 120.00 . . . no
C35 C34 H34 120.00 . . . no
C34 C35 H35 120.00 . . . no
C36 C35 H35 120.00 . . . no
C31 C36 H36 120.00 . . . no
C35 C36 H36 120.00 . . . no
C31 C37 H37A 110.00 . . . no
C31 C37 H37B 109.00 . . . no
C31 C37 H37C 109.00 . . . no
H37A C37 H37B 109.00 . . . no
H37A C37 H37C 110.00 . . . no
H37B C37 H37C 109.00 . . . no

loop_
_geom_bond_atom_site_label_1
_geom_bond_atom_site_label_2
_geom_bond_distance
_geom_bond_site_symmetry_1
_geom_bond_site_symmetry_2
_geom_bond_publ_flag
Re1 N11 2.206(5) . . yes
Re1 N21 2.202(5) . . yes
Re1 C1 1.918(7) . . yes
Re1 Cl(1) 2.455(5) . . yes
Re1 C2 1.915(5) . . yes
Re1 C3 1.89(2) . . yes
Re1 Cl(2) 2.460(6) . . yes
Re1 C4 1.89(2) . . yes
O1 C1 1.144(9) . . yes
O2 C2 1.145(8) . . yes
O3 C3 1.19(2) . . yes
O4 C4 1.19(3) . . yes
N11 C15 1.354(8) . . yes
N11 C11 1.351(8) . . yes
N12 C13 1.344(8) . . yes
N12 C17 1.457(9) . . yes
N12 C16 1.444(9) . . yes
N21 C21 1.348(7) . . yes
N21 C25 1.350(8) . . yes
N22 C26 1.451(10) . . yes
N22 C27 1.453(10) . . yes
N22 C23 1.346(8) . . yes
C11 C12 1.368(8) . . no
C12 C13 1.399(9) . . no
C13 C14 1.418(8) . . no
C14 C15 1.357(8) . . no
C21 C22 1.367(8) . . no
C22 C23 1.403(8) . . no
C23 C24 1.413(8) . . no
C24 C25 1.366(8) . . no
C11 H11 0.9500 . . no
C12 H12 0.9500 . . no
C14 H14 0.9500 . . no
C15 H15 0.9500 . . no
C16 H16A 0.9800 . . no
C16 H16B 0.9800 . . no
C16 H16C 0.9800 . . no
C17 H17A 0.9800 . . no
C17 H17B 0.9800 . . no
C17 H17C 0.9800 . . no
C21 H21 0.9500 . . no
C22 H22 0.9500 . . no
C24 H24 0.9500 . . no
C25 H25 0.9500 . . no
C26 H26A 0.9800 . . no
C26 H26B 0.9800 . . no
C26 H26C 0.9800 . . no
C27 H27A 0.9800 . . no
C27 H27C 0.9800 . . no
C31 C32 1.390(7) . . no
C31 C36 1.391(7) . . no
C31 C37 1.477(10) . . no
C32 C33 1.389(8) . . no
C33 C34 1.390(8) . . no
C34 C35 1.390(8) . . no
C35 C36 1.389(8) . . no
C32 H32 0.9500 . . no
C33 H33 0.9500 . . no
C34 H34 0.9500 . . no
C35 H35 0.9500 . . no
C36 H36 0.9500 . . no
C37 H37A 0.9800 . . no
C37 H37B 0.9800 . . no
C37 H37C 0.9800 . . no

loop_
_geom_torsion_atom_site_label_1
_geom_torsion_atom_site_label_2
_geom_torsion_atom_site_label_3
_geom_torsion_atom_site_label_4
_geom_torsion
_geom_torsion_site_symmetry_1
_geom_torsion_site_symmetry_2
_geom_torsion_site_symmetry_3
_geom_torsion_site_symmetry_4
_geom_torsion_publ_flag
N21 Re1 N11 C11 -121.9(5) . . . . no
N21 Re1 N11 C15 62.3(5) . . . . no
Cl(1) Re1 N11 C11 151.2(5) . . . . no
Cl(1) Re1 N11 C15 -24.6(5) . . . . no
C2 Re1 N11 C11 60.2(5) . . . . no
C2 Re1 N11 C15 -115.6(5) . . . . no
C3 Re1 N11 C11 -29.9(7) . . . . no
C3 Re1 N11 C15 154.3(7) . . . . no
N11 Re1 N21 C21 45.5(4) . . . . no
N11 Re1 N21 C25 -134.1(5) . . . . no
C1 Re1 N21 C21 -132.1(5) . . . . no
C1 Re1 N21 C25 48.3(5) . . . . no
Cl(1) Re1 N21 C21 134.5(4) . . . . no
Cl(1) Re1 N21 C25 -45.1(4) . . . . no
C3 Re1 N21 C21 -45.6(7) . . . . no
C3 Re1 N21 C25 134.8(7) . . . . no
Re1 N11 C11 C12 -176.4(4) . . . . no
C15 N11 C11 C12 -0.2(8) . . . . no
Re1 N11 C15 C14 175.8(4) . . . . no
C11 N11 C15 C14 -0.2(8) . . . . no
C16 N12 C13 C12 178.5(6) . . . . no
C16 N12 C13 C14 -1.2(9) . . . . no
C17 N12 C13 C12 -2.5(9) . . . . no
C17 N12 C13 C14 177.9(6) . . . . no
Re1 N21 C21 C22 178.7(5) . . . . no
C25 N21 C21 C22 -1.7(9) . . . . no
Re1 N21 C25 C24 -178.3(5) . . . . no
C21 N21 C25 C24 2.1(9) . . . . no
C26 N22 C23 C22 -0.3(10) . . . . no
C26 N22 C23 C24 -179.9(6) . . . . no
C27 N22 C23 C22 178.5(7) . . . . no
C27 N22 C23 C24 -1.1(10) . . . . no
N11 C11 C12 C13 0.7(9) . . . . no
C11 C12 C13 N12 179.6(5) . . . . no
C11 C12 C13 C14 -0.8(8) . . . . no
N12 C13 C14 C15 -180.0(5) . . . . no
C12 C13 C14 C15 0.4(8) . . . . no
C13 C14 C15 N11 0.1(9) . . . . no
N21 C21 C22 C23 0.4(10) . . . . no
C21 C22 C23 N22 -178.9(6) . . . . no
C21 C22 C23 C24 0.8(9) . . . . no
N22 C23 C24 C25 179.2(6) . . . . no
C22 C23 C24 C25 -0.4(9) . . . . no
C23 C24 C25 N21 -1.1(10) . . . . no
C36 C31 C32 C33 0.0(7) . . . . no
C37 C31 C32 C33 -179.4(6) . . . . no
C32 C31 C36 C35 0.0(7) . . . . no
C37 C31 C36 C35 179.4(6) . . . . no
C31 C32 C33 C34 0.0(7) . . . . no
C32 C33 C34 C35 0.0(8) . . . . no
C33 C34 C35 C36 0.0(8) . . . . no
C34 C35 C36 C31 0.0(8) . . . . no
